data_4061822
_journal_name_full Organometallics
_journal_paper_doi 10.1021/om050418b
_journal_year 2005
_chemical_formula_sum 'C24 H30 Au2 N2'
_chemical_formula_weight 740.43
_space_group_IT_number 15
_symmetry_cell_setting monoclinic
_symmetry_space_group_name_Hall '-C 2yc'
_symmetry_space_group_name_H-M 'C 1 2/c 1'
_cell_angle_alpha 90.00
_cell_angle_beta 114.840(5)
_cell_angle_gamma 90.00
_cell_formula_units_Z 4
_cell_length_a 14.6653(16)
_cell_length_b 12.0080(14)
_cell_length_c 15.0930(16)
_cell_measurement_temperature 133(2)
_cell_volume 2412.0(5)
_diffrn_ambient_temperature 133(2)
_exptl_crystal_density_diffrn 2.039
_cod_original_sg_symbol_H-M 'C 2/c'
_cod_database_code 4061822

loop_
_symmetry_equiv_pos_as_xyz
'x, y, z'
'-x, y, -z+1/2'
'x+1/2, y+1/2, z'
'-x+1/2, y+1/2, -z+1/2'
'-x, -y, -z'
'x, -y, z-1/2'
'-x+1/2, -y+1/2, -z'
'x+1/2, -y+1/2, z-1/2'

loop_
_atom_site_label
_atom_site_type_symbol
_atom_site_fract_x
_atom_site_fract_y
_atom_site_fract_z
_atom_site_U_iso_or_equiv
_atom_site_adp_type
_atom_site_occupancy
_atom_site_symmetry_multiplicity
_atom_site_calc_flag
_atom_site_refinement_flags
_atom_site_disorder_assembly
_atom_site_disorder_group
Au Au 0.358842(12) 0.319607(11) 0.503160(10) 0.02644(5) Uani 1 1 d . . .
N N 0.3085(2) 0.5157(3) 0.3552(2) 0.0269(7) Uani 1 1 d U . .
C1 C 0.4081(3) 0.1921(3) 0.5940(3) 0.0248(8) Uani 1 1 d U . .
C2 C 0.4397(3) 0.1124(3) 0.6456(3) 0.0227(7) Uani 1 1 d U . .
C3 C 0.4715(3) 0.0089(3) 0.6995(3) 0.0211(7) Uani 1 1 d U . .
C4 C 0.4443(3) -0.0930(3) 0.6479(3) 0.0226(7) Uani 1 1 d U . .
C5 C 0.4744(3) -0.1933(3) 0.6990(3) 0.0261(8) Uani 1 1 d U . .
C6 C 0.3855(3) -0.0923(3) 0.5381(3) 0.0359(10) Uani 1 1 d U . .
H6A H 0.4303 -0.1114 0.5072 0.043 Uiso 1 1 calc R . .
H6B H 0.3572 -0.0179 0.5168 0.043 Uiso 1 1 calc R . .
H6C H 0.3310 -0.1470 0.5193 0.043 Uiso 1 1 calc R . .
C7 C 0.4506(4) -0.3020(3) 0.6412(3) 0.0368(10) Uani 1 1 d U . .
H7A H 0.3801 -0.3218 0.6224 0.044 Uiso 1 1 calc R . .
H7B H 0.4940 -0.3614 0.6816 0.044 Uiso 1 1 calc R . .
H7C H 0.4624 -0.2924 0.5824 0.044 Uiso 1 1 calc R . .
C8 C 0.3223(3) 0.4454(3) 0.4108(3) 0.0293(9) Uani 1 1 d U . .
C9 C 0.3007(3) 0.5994(3) 0.2810(3) 0.0247(8) Uani 1 1 d U . .
C10 C 0.3956(3) 0.5891(4) 0.2649(3) 0.0379(10) Uani 1 1 d U . .
H10A H 0.4544 0.5936 0.3278 0.046 Uiso 1 1 calc R . .
H10B H 0.3981 0.6497 0.2225 0.046 Uiso 1 1 calc R . .
H10C H 0.3957 0.5174 0.2339 0.046 Uiso 1 1 calc R . .
C11 C 0.2938(4) 0.7145(3) 0.3216(4) 0.0437(12) Uani 1 1 d U . .
H11A H 0.2333 0.7182 0.3339 0.052 Uiso 1 1 calc R . .
H11B H 0.2903 0.7718 0.2740 0.052 Uiso 1 1 calc R . .
H11C H 0.3533 0.7271 0.3827 0.052 Uiso 1 1 calc R . .
C12 C 0.2076(3) 0.5718(4) 0.1892(3) 0.0387(10) Uani 1 1 d U . .
H12A H 0.2117 0.4946 0.1700 0.046 Uiso 1 1 calc R . .
H12B H 0.2034 0.6221 0.1364 0.046 Uiso 1 1 calc R . .
H12C H 0.1477 0.5809 0.2018 0.046 Uiso 1 1 calc R . .

loop_
_atom_site_aniso_label
_atom_site_aniso_U_11
_atom_site_aniso_U_22
_atom_site_aniso_U_33
_atom_site_aniso_U_23
_atom_site_aniso_U_13
_atom_site_aniso_U_12
Au 0.03633(9) 0.02084(7) 0.01916(7) 0.00474(6) 0.00874(6) 0.00260(7)
N 0.0319(18) 0.0245(16) 0.0222(16) 0.0030(12) 0.0092(14) 0.0014(13)
C1 0.032(2) 0.0208(17) 0.0186(18) -0.0014(13) 0.0072(16) -0.0015(15)
C2 0.028(2) 0.0202(16) 0.0165(18) -0.0017(13) 0.0058(15) -0.0003(15)
C3 0.0241(19) 0.0176(16) 0.0207(18) 0.0002(13) 0.0084(15) 0.0002(13)
C4 0.029(2) 0.0190(16) 0.0188(18) -0.0017(13) 0.0092(16) 0.0001(15)
C5 0.030(2) 0.0227(18) 0.0238(19) -0.0026(14) 0.0103(16) -0.0013(15)
C6 0.054(3) 0.0221(18) 0.0224(19) -0.0053(15) 0.0075(19) -0.0002(18)
C7 0.056(3) 0.022(2) 0.030(2) -0.0055(15) 0.016(2) 0.0009(18)
C8 0.032(2) 0.031(2) 0.021(2) 0.0013(15) 0.0075(17) 0.0012(17)
C9 0.035(2) 0.0185(16) 0.0197(19) 0.0032(13) 0.0103(16) 0.0009(15)
C10 0.042(3) 0.036(2) 0.040(3) 0.0050(19) 0.021(2) -0.0011(19)
C11 0.068(3) 0.0231(19) 0.043(3) -0.0012(18) 0.026(3) 0.002(2)
C12 0.040(2) 0.042(2) 0.025(2) 0.0086(17) 0.0040(19) -0.0042(19)

loop_
_geom_bond_atom_site_label_1
_geom_bond_atom_site_label_2
_geom_bond_distance
_geom_bond_site_symmetry_2
_geom_bond_publ_flag
Au C8 1.970(4) . ?
Au C1 1.979(4) . ?
N C8 1.148(5) . ?
N C9 1.472(5) . ?
C1 C2 1.197(5) . ?
C2 C3 1.452(5) . ?
C3 C3 1.396(7) 2_656 ?
C3 C4 1.416(5) . ?
C4 C5 1.398(5) . ?
C4 C6 1.512(5) . ?
C5 C5 1.400(7) 2_656 ?
C5 C7 1.526(5) . ?
C9 C10 1.516(6) . ?
C9 C12 1.518(5) . ?
C9 C11 1.533(5) . ?
Au Au 3.5692(4) 7_556 ?
